data_1571321
loop_
_publ_author_name
'Jori, Nadir'
'Moreno, Juan J.'
'Shivaraam, R. A. Keerthi'
'Rajeshkumar, Thayalan'
'Scopelliti, Rosario'
'Maron, Laurent'
'Campos, Jes&#xfa;s'
'Mazzanti, Marinella'

_publ_section_title
;
 Iron promoted end-on dinitrogen-bridging in heterobimetallic complexes of
 uranium and lanthanides.
;
_journal_issue 18
_journal_name_full 'Chemical science'
_journal_page_first 6842
_journal_page_last 6852
_journal_paper_doi 10.1039/d4sc01050g
_journal_volume 15
_journal_year 2024
_chemical_formula_moiety 'C38 H102 Fe N5 P4 Si6 Tm'
_chemical_formula_sum 'C38 H102 Fe N5 P4 Si6 Tm'
_chemical_formula_weight 1146.44
_space_group_crystal_system monoclinic
_space_group_IT_number 14
_space_group_name_Hall '-P 2yn'
_space_group_name_H-M_alt 'P 1 21/n 1'
_atom_sites_solution_hydrogens geom
_atom_sites_solution_primary dual
_audit_creation_date 2023-12-21
_audit_creation_method
;
Olex2 1.5
(compiled 2023.08.24 svn.re1ec1418 for OlexSys, GUI svn.r6817)
;
_audit_update_record
;
2024-02-01 deposited with the CCDC.	2024-04-02 downloaded from the CCDC.
;
_cell_angle_alpha 90
_cell_angle_beta 94.1162(12)
_cell_angle_gamma 90
_cell_formula_units_Z 4
_cell_length_a 11.60150(16)
_cell_length_b 18.3958(2)
_cell_length_c 27.5562(4)
_cell_measurement_reflns_used 27606
_cell_measurement_temperature 139.99(10)
_cell_measurement_theta_max 75.2220
_cell_measurement_theta_min 3.2130
_cell_volume 5865.84(13)
_computing_cell_refinement 'CrysAlisPro 1.171.43.103a (Rigaku OD, 2023)'
_computing_data_collection 'CrysAlisPro system (CCD 43.103a 64-bit (release 20-12-2023))'
_computing_data_reduction 'CrysAlisPro 1.171.43.103a (Rigaku OD, 2023)'
_computing_molecular_graphics 'Olex2 1.5 (Dolomanov et al., 2009)'
_computing_publication_material 'Olex2 1.5 (Dolomanov et al., 2009)'
_computing_structure_refinement 'SHELXL 2019/3 (Sheldrick, 2015)'
_computing_structure_solution 'SHELXT  (Sheldrick, 2015)'
_diffrn_ambient_environment N~2~
_diffrn_ambient_temperature 139.99(10)
_diffrn_detector 'Hybrid Pixel Array Detector'
_diffrn_detector_area_resol_mean 10.0000
_diffrn_detector_type 'HyPix-Arc 150'
_diffrn_measured_fraction_theta_full 0.999
_diffrn_measured_fraction_theta_max 0.987
_diffrn_measurement_details
;
List of Runs (angles in degrees, time in seconds):

  # Type    Start    End  Width  t~exp~   \w     \q     \k     \f   Frames
#--------------------------------------------------------------------------
  1  \w     41.00  91.00   0.50    0.20    --   79.75-128.00 -88.63  100
  2  \w     60.00 106.00   0.50    0.20    --   79.75-125.00 -67.43   92
  3  \w     53.00 104.00   0.50    0.20    --   79.75-123.00  11.39  102
  4  \w     38.00 105.00   0.50    0.20    --   79.75-125.00  35.74  134
  5  \w     66.00  92.00   0.50    0.20    --   76.50-125.00   0.00   52
  6  \w   -101.00 -75.00   0.50    0.20    --  -72.00 -77.00 -67.86   52
  7  \w   -112.00 -85.00   0.50    0.20    --  -76.25 -75.00 -71.50   54
  8  \w    -76.00 -44.00   0.50    0.20    --  -40.00 -75.00 -68.43   64
  9  \w   -115.00 -82.00   0.50    0.20    --  -72.00 -55.00 -53.60   66
 10  \w   -118.00 -93.00   0.50    0.20    --  -76.25 -51.00  78.22   50
 11  \w   -114.00 -88.00   0.50    0.20    --  -76.25 -67.00 114.57   52
 12  \w   -118.00 -85.00   0.50    0.20    --  -72.00 -41.00 134.66   66
 13  \w   -120.00 -90.00   0.50    0.20    --  -76.00 -44.00 117.98   60
 14  \w   -121.00 -90.00   0.50    0.20    --  -76.00 -41.00  10.79   62
 15  \w     52.00 113.00   0.50    0.20    --   79.75   4.00 -23.66  122
 16  \w     72.00 104.00   0.50    0.20    --   68.00  76.00-175.33   64
 17  \w     63.00  94.00   0.50    0.20    --   56.00  71.00 -21.25   62
 18  \w     56.00  87.00   0.50    0.20    --   48.00  67.00-108.73   62
 19  \w     72.00 104.00   0.50    0.20    --   68.00  76.00  56.27   64
 20  \w     66.00  97.00   0.50    0.20    --   60.00  73.00 109.58   62
 21  \w     47.00  78.00   0.50    0.20    --   40.00  70.00 178.89   62
 22  \w     95.00 121.00   0.50    0.20    --   79.75  36.00 171.60   52
 23  \w     91.00 116.00   0.50    0.20    --   79.75  44.00 138.75   50
 24  \w     94.00 125.00   0.50    0.20    --   79.75  37.00 104.31   62
 25  \w     61.00  93.00   0.50    0.20    --   52.00  64.00  41.17   64
 26  \w     90.00 115.00   0.50    0.20    --   79.75  36.00 139.27   50
 27  \w     95.00 121.00   0.50    0.20    --   79.75  44.00 -44.05   52
 28  \w    101.00 126.00   0.50    0.20    --   79.75  24.00-133.35   50
 29  \w     93.00 118.00   0.50    0.20    --   79.75  36.00-148.76   50
 30  \w     94.00 120.00   0.50    0.20    --   79.75  36.00 -92.94   52
 31  \w     79.00 126.00   0.50    0.20    --   79.75  26.00 -40.03   94
 32  \w     99.00 125.00   0.50    0.20    --   79.75  16.00  46.39   52
 33  \w     51.00  81.00   0.50    0.20    --   79.75  16.00  46.39   60
 34  \w     63.00 106.00   0.50    0.20    --   79.75  13.00 106.96   86
 35  \w     91.00 124.00   0.50    0.20    --   79.75  14.00 157.21   66
 36  \w     52.00  78.00   0.50    0.20    --   79.75  14.00 157.21   52
 37  \w     45.00  99.00   0.50    0.20    --   79.75   4.00-122.74  108
;
_diffrn_measurement_device 'four-circle diffractometer'
_diffrn_measurement_device_type 'XtaLAB Synergy R, DW system, HyPix-Arc 150'
_diffrn_measurement_method '\w scans'
_diffrn_orient_matrix_type 'CrysAlisPro convention (1999,Acta A55,543-557)'
_diffrn_orient_matrix_UB_11 0.0025124000
_diffrn_orient_matrix_UB_12 -0.0177046000
_diffrn_orient_matrix_UB_13 -0.0545363000
_diffrn_orient_matrix_UB_21 0.1129384000
_diffrn_orient_matrix_UB_22 0.0436043000
_diffrn_orient_matrix_UB_23 -0.0019891000
_diffrn_orient_matrix_UB_31 0.0705731000
_diffrn_orient_matrix_UB_32 -0.0692355000
_diffrn_orient_matrix_UB_33 0.0127605000
_diffrn_radiation_monochromator mirror
_diffrn_radiation_probe x-ray
_diffrn_radiation_type 'Cu K\a'
_diffrn_radiation_wavelength 1.54184
_diffrn_reflns_av_R_equivalents 0.0452
_diffrn_reflns_av_unetI/netI 0.0294
_diffrn_reflns_Laue_measured_fraction_full 0.999
_diffrn_reflns_Laue_measured_fraction_max 0.987
_diffrn_reflns_limit_h_max 13
_diffrn_reflns_limit_h_min -14
_diffrn_reflns_limit_k_max 22
_diffrn_reflns_limit_k_min -22
_diffrn_reflns_limit_l_max 33
_diffrn_reflns_limit_l_min -34
_diffrn_reflns_number 62660
_diffrn_reflns_point_group_measured_fraction_full 0.999
_diffrn_reflns_point_group_measured_fraction_max 0.987
_diffrn_reflns_theta_full 67.684
_diffrn_reflns_theta_max 75.563
_diffrn_reflns_theta_min 3.216
_diffrn_source 'Rotating-anode X-ray tube'
_diffrn_source_type 'Rigaku (Cu) X-ray Source'
_exptl_absorpt_coefficient_mu 7.159
_exptl_absorpt_correction_T_max 0.962
_exptl_absorpt_correction_T_min 0.188
_exptl_absorpt_correction_type gaussian
_exptl_absorpt_process_details
;
CrysAlisPro 1.171.43.103a (Rigaku Oxford Diffraction, 2023)
Numerical absorption correction based on gaussian integration over
a multifaceted crystal model
Empirical absorption correction using spherical harmonics,
implemented in SCALE3 ABSPACK scaling algorithm.
;
_exptl_crystal_colour 'clear intense red'
_exptl_crystal_density_diffrn 1.298
_exptl_crystal_description irregular
_exptl_crystal_F_000 2416
_exptl_crystal_size_max 0.282
_exptl_crystal_size_mid 0.245
_exptl_crystal_size_min 0.192
_refine_diff_density_max 1.581
_refine_diff_density_min -1.135
_refine_diff_density_rms 0.085
_refine_ls_extinction_method none
_refine_ls_goodness_of_fit_ref 1.046
_refine_ls_hydrogen_treatment constr
_refine_ls_matrix_type full
_refine_ls_number_parameters 522
_refine_ls_number_reflns 12041
_refine_ls_number_restraints 0
_refine_ls_restrained_S_all 1.046
_refine_ls_R_factor_all 0.0497
_refine_ls_R_factor_gt 0.0421
_refine_ls_shift/su_max 0.002
_refine_ls_shift/su_mean 0.000
_refine_ls_structure_factor_coef Fsqd
_refine_ls_weighting_details 'w=1/[\s^2^(Fo^2^)+(0.0604P)^2^+6.0585P] where P=(Fo^2^+2Fc^2^)/3'
_refine_ls_weighting_scheme calc
_refine_ls_wR_factor_gt 0.1111
_refine_ls_wR_factor_ref 0.1151
_reflns_Friedel_coverage 0.000
_reflns_number_gt 10262
_reflns_number_total 12041
_reflns_threshold_expression 'I > 2\s(I)'
_cod_data_source_file d4sc01050g2.cif
_cod_data_source_block ks803
_cod_depositor_comments 'Adding full bibliography for 1571317--1571325.cif.'
_cod_original_cell_volume 5865.83(14)
_cod_database_code 1571321
_shelx_shelxl_version_number 2019/3
_chemical_oxdiff_formula 'C38 H102 N5 P4 Si6 Fe1 Tm1'
_shelx_space_group_comment
;
The symmetry employed for this shelxl refinement is uniquely defined
by the following loop, which should always be used as a source of
symmetry information in preference to the above space-group names.
They are only intended as comments.
;
_shelx_estimated_absorpt_t_max 0.340
_shelx_estimated_absorpt_t_min 0.237
_olex2_refinement_description
;
1. Fixed Uiso
 At 1.2 times of:
  All C(H,H) groups
 At 1.5 times of:
  All C(H,H,H) groups
2.a Secondary CH2 refined with riding coordinates:
 C20(H20A,H20B), C22(H22A,H22B), C23(H23A,H23B), C24(H24A,H24B), C25(H25A,
 H25B), C27(H27A,H27B), C30(H30A,H30B), C31(H31A,H31B), C33(H33A,H33B),
 C34(H34A,H34B), C35(H35A,H35B), C37(H37A,H37B)
2.b Idealised Me refined as rotating group:
 C1(H1A,H1B,H1C), C2(H2A,H2B,H2C), C3(H3A,H3B,H3C), C4(H4A,H4B,H4C), C5(H5A,
 H5B,H5C), C6(H6A,H6B,H6C), C7(H7A,H7B,H7C), C8(H8A,H8B,H8C), C9(H9A,H9B,H9C),
 C10(H10A,H10B,H10C), C11(H11A,H11B,H11C), C12(H12A,H12B,H12C), C13(H13A,H13B,
 H13C), C14(H14A,H14B,H14C), C15(H15A,H15B,H15C), C16(H16A,H16B,H16C), C17(H17A,
 H17B,H17C), C18(H18A,H18B,H18C), C19(H19A,H19B,H19C), C21(H21A,H21B,H21C),
 C26(H26A,H26B,H26C), C28(H28A,H28B,H28C), C29(H29A,H29B,H29C), C32(H32A,H32B,
 H32C), C36(H36A,H36B,H36C), C38(H38A,H38B,H38C)
;
_olex2_submission_special_instructions 'No special instructions were received'
_oxdiff_exptl_absorpt_empirical_details
;
Empirical correction (ABSPACK) includes:
- Absorption correction using spherical harmonics
- Frame scaling
- Detector area scaling
- B-factor correction
;
_oxdiff_exptl_absorpt_empirical_full_max 2.119
_oxdiff_exptl_absorpt_empirical_full_min 0.387

loop_
_space_group_symop_operation_xyz
'x, y, z'
'-x+1/2, y+1/2, -z+1/2'
'-x, -y, -z'
'x-1/2, -y-1/2, z-1/2'

loop_
_atom_site_label
_atom_site_type_symbol
_atom_site_fract_x
_atom_site_fract_y
_atom_site_fract_z
_atom_site_U_iso_or_equiv
_atom_site_adp_type
_atom_site_occupancy
_atom_site_site_symmetry_order
_atom_site_calc_flag
_atom_site_refinement_flags_posn
_atom_site_refinement_flags_adp
_atom_site_refinement_flags_occupancy
_atom_site_disorder_assembly
_atom_site_disorder_group
Tm1 Tm 0.27268(2) 0.72938(2) 0.39381(2) 0.03779(7) Uani 1 1 d . . . . .
Fe1 Fe 0.27345(5) 0.77350(3) 0.58239(2) 0.03604(13) Uani 1 1 d . . . . .
P1 P 0.28370(8) 0.67222(5) 0.62560(3) 0.0414(2) Uani 1 1 d . . . . .
P2 P 0.46614(8) 0.76992(5) 0.59101(3) 0.03938(19) Uani 1 1 d . . . . .
P3 P 0.26108(8) 0.87349(5) 0.62770(3) 0.0426(2) Uani 1 1 d . . . . .
P4 P 0.08059(8) 0.78192(5) 0.57696(4) 0.0426(2) Uani 1 1 d . . . . .
Si1 Si 0.22292(9) 0.56409(6) 0.32906(4) 0.0484(2) Uani 1 1 d . . . . .
Si2 Si 0.05687(9) 0.60910(6) 0.39908(4) 0.0495(3) Uani 1 1 d . . . . .
Si3 Si 0.53925(9) 0.66250(6) 0.40239(4) 0.0461(2) Uani 1 1 d . . . . .
Si4 Si 0.50790(11) 0.77486(6) 0.32541(5) 0.0524(3) Uani 1 1 d . . . . .
Si5 Si 0.06631(10) 0.83315(6) 0.32482(4) 0.0533(3) Uani 1 1 d . . . . .
Si6 Si 0.24027(10) 0.91111(6) 0.38969(4) 0.0466(2) Uani 1 1 d . . . . .
N1 N 0.2780(3) 0.74728(17) 0.47821(11) 0.0421(7) Uani 1 1 d . . . . .
N2 N 0.2762(2) 0.76072(15) 0.51965(11) 0.0382(6) Uani 1 1 d . . . . .
N3 N 0.1790(3) 0.62768(17) 0.37013(11) 0.0434(7) Uani 1 1 d . . . . .
N4 N 0.4514(3) 0.72385(16) 0.37044(12) 0.0435(7) Uani 1 1 d . . . . .
N5 N 0.1863(3) 0.83018(17) 0.36559(11) 0.0439(7) Uani 1 1 d . . . . .
C1 C 0.3134(4) 0.6054(2) 0.28259(15) 0.0589(11) Uani 1 1 d . . . . .
H1A H 0.267059 0.640804 0.263037 0.088 Uiso 1 1 calc R U . . .
H1B H 0.340135 0.567176 0.261353 0.088 Uiso 1 1 calc R U . . .
H1C H 0.380194 0.629972 0.299066 0.088 Uiso 1 1 calc R U . . .
C2 C 0.1013(4) 0.5185(3) 0.29212(18) 0.0717(14) Uani 1 1 d . . . . .
H2A H 0.051091 0.493593 0.313914 0.107 Uiso 1 1 calc R U . . .
H2B H 0.132831 0.483110 0.270064 0.107 Uiso 1 1 calc R U . . .
H2C H 0.056374 0.555158 0.273102 0.107 Uiso 1 1 calc R U . . .
C3 C 0.3061(4) 0.4867(2) 0.35957(19) 0.0638(12) Uani 1 1 d . . . . .
H3A H 0.373217 0.505889 0.379094 0.096 Uiso 1 1 calc R U . . .
H3B H 0.332328 0.453545 0.334767 0.096 Uiso 1 1 calc R U . . .
H3C H 0.256097 0.460274 0.380711 0.096 Uiso 1 1 calc R U . . .
C4 C -0.0818(3) 0.6099(3) 0.35978(17) 0.0645(12) Uani 1 1 d . . . . .
H4A H -0.087968 0.655593 0.341454 0.097 Uiso 1 1 calc R U . . .
H4B H -0.147065 0.605741 0.380280 0.097 Uiso 1 1 calc R U . . .
H4C H -0.082767 0.568928 0.337060 0.097 Uiso 1 1 calc R U . . .
C5 C 0.0626(4) 0.5197(3) 0.43175(17) 0.0647(12) Uani 1 1 d . . . . .
H5A H 0.054297 0.480039 0.407982 0.097 Uiso 1 1 calc R U . . .
H5B H -0.000470 0.517161 0.453546 0.097 Uiso 1 1 calc R U . . .
H5C H 0.136812 0.515006 0.450814 0.097 Uiso 1 1 calc R U . . .
C6 C 0.0357(4) 0.6800(3) 0.44654(16) 0.0619(11) Uani 1 1 d . . . . .
H6A H 0.094089 0.673666 0.473735 0.093 Uiso 1 1 calc R U . . .
H6B H -0.041554 0.674870 0.458339 0.093 Uiso 1 1 calc R U . . .
H6C H 0.043639 0.728408 0.432356 0.093 Uiso 1 1 calc R U . . .
C7 C 0.5895(4) 0.5837(2) 0.36600(16) 0.0543(10) Uani 1 1 d . . . . .
H7A H 0.524255 0.564373 0.345368 0.081 Uiso 1 1 calc R U . . .
H7B H 0.620269 0.545557 0.388136 0.081 Uiso 1 1 calc R U . . .
H7C H 0.650099 0.600037 0.345528 0.081 Uiso 1 1 calc R U . . .
C8 C 0.4594(4) 0.6207(2) 0.45236(15) 0.0543(10) Uani 1 1 d . . . . .
H8A H 0.441051 0.658376 0.475711 0.081 Uiso 1 1 calc R U . . .
H8B H 0.507896 0.583352 0.468991 0.081 Uiso 1 1 calc R U . . .
H8C H 0.387722 0.598458 0.438445 0.081 Uiso 1 1 calc R U . . .
C9 C 0.6728(4) 0.7061(3) 0.43237(17) 0.0622(11) Uani 1 1 d . . . . .
H9A H 0.723935 0.721161 0.407415 0.093 Uiso 1 1 calc R U . . .
H9B H 0.713169 0.671073 0.454357 0.093 Uiso 1 1 calc R U . . .
H9C H 0.650833 0.748696 0.450950 0.093 Uiso 1 1 calc R U . . .
C10 C 0.6197(5) 0.7252(3) 0.29218(19) 0.0686(13) Uani 1 1 d . . . . .
H10A H 0.685710 0.713172 0.314937 0.103 Uiso 1 1 calc R U . . .
H10B H 0.645544 0.756136 0.266124 0.103 Uiso 1 1 calc R U . . .
H10C H 0.586078 0.680361 0.278124 0.103 Uiso 1 1 calc R U . . .
C11 C 0.3954(4) 0.8036(3) 0.27700(16) 0.0643(12) Uani 1 1 d . . . . .
H11A H 0.369943 0.761253 0.257488 0.096 Uiso 1 1 calc R U . . .
H11B H 0.428230 0.839991 0.255971 0.096 Uiso 1 1 calc R U . . .
H11C H 0.329251 0.824590 0.292216 0.096 Uiso 1 1 calc R U . . .
C12 C 0.5833(4) 0.8588(2) 0.34925(19) 0.0669(12) Uani 1 1 d . . . . .
H12A H 0.527755 0.890578 0.363977 0.100 Uiso 1 1 calc R U . . .
H12B H 0.616872 0.884386 0.322453 0.100 Uiso 1 1 calc R U . . .
H12C H 0.644868 0.845282 0.373827 0.100 Uiso 1 1 calc R U . . .
C13 C -0.0725(4) 0.8330(3) 0.3554(2) 0.0727(14) Uani 1 1 d . . . . .
H13A H -0.078625 0.787926 0.373980 0.109 Uiso 1 1 calc R U . . .
H13B H -0.137587 0.836312 0.330769 0.109 Uiso 1 1 calc R U . . .
H13C H -0.074098 0.874730 0.377456 0.109 Uiso 1 1 calc R U . . .
C14 C 0.0629(4) 0.7547(3) 0.28139(17) 0.0654(12) Uani 1 1 d . . . . .
H14A H 0.123717 0.760827 0.258811 0.098 Uiso 1 1 calc R U . . .
H14B H -0.012563 0.752844 0.263019 0.098 Uiso 1 1 calc R U . . .
H14C H 0.075810 0.709303 0.299612 0.098 Uiso 1 1 calc R U . . .
C15 C 0.0589(5) 0.9159(3) 0.28423(18) 0.0756(14) Uani 1 1 d . . . . .
H15A H 0.057966 0.959899 0.304287 0.113 Uiso 1 1 calc R U . . .
H15B H -0.011671 0.913971 0.262464 0.113 Uiso 1 1 calc R U . . .
H15C H 0.126483 0.916930 0.264860 0.113 Uiso 1 1 calc R U . . .
C16 C 0.3021(4) 0.9749(2) 0.34484(16) 0.0636(12) Uani 1 1 d . . . . .
H16A H 0.350333 0.947521 0.323517 0.095 Uiso 1 1 calc R U . . .
H16B H 0.349135 1.011998 0.362465 0.095 Uiso 1 1 calc R U . . .
H16C H 0.238941 0.998520 0.325215 0.095 Uiso 1 1 calc R U . . .
C17 C 0.1296(4) 0.9644(3) 0.42065(18) 0.0678(12) Uani 1 1 d . . . . .
H17A H 0.069608 0.981314 0.396432 0.102 Uiso 1 1 calc R U . . .
H17B H 0.166669 1.006386 0.437198 0.102 Uiso 1 1 calc R U . . .
H17C H 0.094659 0.933500 0.444551 0.102 Uiso 1 1 calc R U . . .
C18 C 0.3612(4) 0.8945(2) 0.43732(14) 0.0529(10) Uani 1 1 d . . . . .
H18A H 0.329253 0.878005 0.467407 0.079 Uiso 1 1 calc R U . . .
H18B H 0.404492 0.939655 0.443590 0.079 Uiso 1 1 calc R U . . .
H18C H 0.412930 0.857112 0.425850 0.079 Uiso 1 1 calc R U . . .
C19 C 0.2353(4) 0.5959(2) 0.71359(15) 0.0607(11) Uani 1 1 d . . . . .
H19A H 0.169526 0.567974 0.699180 0.091 Uiso 1 1 calc R U . . .
H19B H 0.226370 0.603170 0.748341 0.091 Uiso 1 1 calc R U . . .
H19C H 0.307045 0.569127 0.709444 0.091 Uiso 1 1 calc R U . . .
C20 C 0.2402(4) 0.6691(2) 0.68850(14) 0.0517(9) Uani 1 1 d . . . . .
H20A H 0.294118 0.700394 0.708602 0.062 Uiso 1 1 calc R U . . .
H20B H 0.162585 0.691501 0.688706 0.062 Uiso 1 1 calc R U . . .
C21 C 0.2592(4) 0.5698(2) 0.54974(14) 0.0550(10) Uani 1 1 d . . . . .
H21A H 0.238901 0.609401 0.526902 0.082 Uiso 1 1 calc R U . . .
H21B H 0.221964 0.524786 0.537855 0.082 Uiso 1 1 calc R U . . .
H21C H 0.343273 0.563221 0.552448 0.082 Uiso 1 1 calc R U . . .
C22 C 0.2183(3) 0.5885(2) 0.59929(14) 0.0492(9) Uani 1 1 d . . . . .
H22A H 0.236995 0.547573 0.621824 0.059 Uiso 1 1 calc R U . . .
H22B H 0.133268 0.594212 0.596313 0.059 Uiso 1 1 calc R U . . .
C23 C 0.4369(3) 0.6411(2) 0.63618(15) 0.0505(9) Uani 1 1 d . . . . .
H23A H 0.468743 0.656869 0.668784 0.061 Uiso 1 1 calc R U . . .
H23B H 0.440364 0.587376 0.634795 0.061 Uiso 1 1 calc R U . . .
C24 C 0.5086(3) 0.6740(2) 0.59680(16) 0.0510(9) Uani 1 1 d . . . . .
H24A H 0.492237 0.648333 0.565471 0.061 Uiso 1 1 calc R U . . .
H24B H 0.592149 0.669806 0.606441 0.061 Uiso 1 1 calc R U . . .
C25 C 0.5511(3) 0.8099(2) 0.64378(14) 0.0505(9) Uani 1 1 d . . . . .
H25A H 0.539176 0.863206 0.642981 0.061 Uiso 1 1 calc R U . . .
H25B H 0.519158 0.791506 0.673802 0.061 Uiso 1 1 calc R U . . .
C26 C 0.6811(4) 0.7953(3) 0.64746(17) 0.0645(12) Uani 1 1 d . . . . .
H26A H 0.714056 0.811512 0.617528 0.097 Uiso 1 1 calc R U . . .
H26B H 0.695012 0.743099 0.651924 0.097 Uiso 1 1 calc R U . . .
H26C H 0.717650 0.821919 0.675275 0.097 Uiso 1 1 calc R U . . .
C27 C 0.5495(4) 0.7992(2) 0.54033(14) 0.0506(9) Uani 1 1 d . . . . .
H27A H 0.625447 0.774435 0.543244 0.061 Uiso 1 1 calc R U . . .
H27B H 0.508478 0.782996 0.509485 0.061 Uiso 1 1 calc R U . . .
C28 C 0.5698(4) 0.8806(2) 0.53739(16) 0.0612(11) Uani 1 1 d . . . . .
H28A H 0.609636 0.891691 0.508096 0.092 Uiso 1 1 calc R U . . .
H28B H 0.617412 0.896609 0.566221 0.092 Uiso 1 1 calc R U . . .
H28C H 0.495383 0.906025 0.535937 0.092 Uiso 1 1 calc R U . . .
C29 C 0.2928(5) 0.9873(3) 0.56150(16) 0.0656(12) Uani 1 1 d . . . . .
H29A H 0.294076 0.947048 0.538265 0.098 Uiso 1 1 calc R U . . .
H29B H 0.346106 1.025441 0.552351 0.098 Uiso 1 1 calc R U . . .
H29C H 0.214358 1.007190 0.561156 0.098 Uiso 1 1 calc R U . . .
C30 C 0.3299(4) 0.9597(2) 0.61248(15) 0.0565(10) Uani 1 1 d . . . . .
H30A H 0.310745 0.997010 0.636522 0.068 Uiso 1 1 calc R U . . .
H30B H 0.414801 0.953130 0.615185 0.068 Uiso 1 1 calc R U . . .
C31 C 0.2958(4) 0.8671(2) 0.69419(13) 0.0484(9) Uani 1 1 d . . . . .
H31A H 0.241604 0.831808 0.707306 0.058 Uiso 1 1 calc R U . . .
H31B H 0.374380 0.846173 0.699505 0.058 Uiso 1 1 calc R U . . .
C32 C 0.2923(5) 0.9361(3) 0.72438(16) 0.0657(12) Uani 1 1 d . . . . .
H32A H 0.219491 0.961765 0.716164 0.099 Uiso 1 1 calc R U . . .
H32B H 0.357320 0.967452 0.717425 0.099 Uiso 1 1 calc R U . . .
H32C H 0.297709 0.923458 0.759024 0.099 Uiso 1 1 calc R U . . .
C33 C 0.1086(4) 0.9055(2) 0.62877(15) 0.0559(10) Uani 1 1 d . . . . .
H33A H 0.098602 0.932573 0.659237 0.067 Uiso 1 1 calc R U . . .
H33B H 0.089510 0.938511 0.600968 0.067 Uiso 1 1 calc R U . . .
C34 C 0.0288(4) 0.8396(2) 0.62556(16) 0.0548(10) Uani 1 1 d . . . . .
H34A H -0.052190 0.854760 0.617431 0.066 Uiso 1 1 calc R U . . .
H34B H 0.032814 0.813015 0.656872 0.066 Uiso 1 1 calc R U . . .
C35 C -0.0242(4) 0.7059(2) 0.57575(17) 0.0584(10) Uani 1 1 d . . . . .
H35A H -0.095777 0.721700 0.557019 0.070 Uiso 1 1 calc R U . . .
H35B H 0.008222 0.664887 0.557825 0.070 Uiso 1 1 calc R U . . .
C36 C -0.0562(5) 0.6781(3) 0.6243(2) 0.0750(14) Uani 1 1 d . . . . .
H36A H -0.116088 0.640696 0.619418 0.112 Uiso 1 1 calc R U . . .
H36B H -0.085602 0.718324 0.643215 0.112 Uiso 1 1 calc R U . . .
H36C H 0.012186 0.657121 0.642028 0.112 Uiso 1 1 calc R U . . .
C37 C 0.0306(3) 0.8347(2) 0.52244(14) 0.0493(9) Uani 1 1 d . . . . .
H37A H 0.067292 0.883285 0.525417 0.059 Uiso 1 1 calc R U . . .
H37B H 0.061466 0.810680 0.493964 0.059 Uiso 1 1 calc R U . . .
C38 C -0.0979(4) 0.8465(3) 0.51060(18) 0.0657(12) Uani 1 1 d . . . . .
H38A H -0.109413 0.882612 0.484552 0.099 Uiso 1 1 calc R U . . .
H38B H -0.133289 0.864010 0.539670 0.099 Uiso 1 1 calc R U . . .
H38C H -0.134063 0.800500 0.499959 0.099 Uiso 1 1 calc R U . . .

loop_
_atom_site_aniso_label
_atom_site_aniso_U_11
_atom_site_aniso_U_22
_atom_site_aniso_U_33
_atom_site_aniso_U_23
_atom_site_aniso_U_13
_atom_site_aniso_U_12
Tm1 0.03912(11) 0.03475(11) 0.03895(11) -0.00178(7) -0.00092(7) -0.00004(7)
Fe1 0.0376(3) 0.0332(3) 0.0367(3) 0.0010(2) -0.0018(2) 0.0003(2)
P1 0.0480(5) 0.0340(5) 0.0419(5) 0.0027(3) 0.0004(4) -0.0011(4)
P2 0.0382(4) 0.0392(5) 0.0402(4) 0.0015(4) -0.0011(3) -0.0015(3)
P3 0.0494(5) 0.0353(5) 0.0420(5) -0.0022(4) -0.0031(4) 0.0023(4)
P4 0.0388(5) 0.0401(5) 0.0483(5) -0.0021(4) -0.0022(4) 0.0015(4)
Si1 0.0460(5) 0.0426(6) 0.0564(6) -0.0105(5) 0.0011(4) -0.0020(4)
Si2 0.0428(5) 0.0532(6) 0.0518(6) -0.0126(5) -0.0006(4) -0.0066(5)
Si3 0.0413(5) 0.0479(6) 0.0491(5) -0.0042(4) 0.0032(4) 0.0012(4)
Si4 0.0605(7) 0.0402(6) 0.0582(6) -0.0013(5) 0.0159(5) -0.0040(5)
Si5 0.0544(6) 0.0509(6) 0.0522(6) -0.0005(5) -0.0120(5) 0.0060(5)
Si6 0.0572(6) 0.0365(5) 0.0450(5) 0.0008(4) -0.0045(4) 0.0043(4)
N1 0.0393(16) 0.0462(17) 0.0402(16) 0.0007(13) -0.0019(12) -0.0027(13)
N2 0.0368(15) 0.0343(15) 0.0430(16) -0.0012(12) -0.0009(12) -0.0009(11)
N3 0.0423(16) 0.0388(16) 0.0481(16) -0.0045(13) -0.0025(13) -0.0019(13)
N4 0.0393(15) 0.0396(16) 0.0523(18) -0.0046(13) 0.0084(13) -0.0022(12)
N5 0.0479(17) 0.0410(17) 0.0418(15) 0.0022(13) -0.0036(13) 0.0051(13)
C1 0.066(3) 0.056(3) 0.055(2) -0.014(2) 0.005(2) 0.000(2)
C2 0.059(3) 0.080(3) 0.075(3) -0.034(3) 0.002(2) -0.008(2)
C3 0.058(3) 0.041(2) 0.093(3) -0.003(2) 0.013(2) 0.0042(19)
C4 0.041(2) 0.082(3) 0.069(3) -0.022(2) -0.0031(19) -0.005(2)
C5 0.066(3) 0.067(3) 0.062(3) -0.002(2) 0.009(2) -0.020(2)
C6 0.050(2) 0.075(3) 0.060(3) -0.020(2) 0.0014(19) -0.006(2)
C7 0.053(2) 0.050(2) 0.060(2) -0.0021(19) 0.0044(18) 0.0082(18)
C8 0.053(2) 0.056(2) 0.054(2) 0.0014(19) 0.0043(18) 0.0066(19)
C9 0.044(2) 0.081(3) 0.061(3) -0.015(2) -0.0008(19) 0.000(2)
C10 0.082(3) 0.059(3) 0.069(3) 0.006(2) 0.032(3) 0.003(2)
C11 0.086(3) 0.053(3) 0.056(2) 0.007(2) 0.014(2) -0.002(2)
C12 0.067(3) 0.047(2) 0.090(3) -0.004(2) 0.023(2) -0.014(2)
C13 0.048(2) 0.084(4) 0.084(3) -0.002(3) -0.011(2) 0.006(2)
C14 0.072(3) 0.066(3) 0.055(2) -0.006(2) -0.019(2) 0.001(2)
C15 0.086(4) 0.071(3) 0.065(3) 0.010(2) -0.027(3) 0.007(3)
C16 0.086(3) 0.046(2) 0.057(2) 0.0086(19) -0.008(2) -0.006(2)
C17 0.081(3) 0.052(3) 0.070(3) -0.007(2) -0.001(2) 0.015(2)
C18 0.062(2) 0.048(2) 0.047(2) 0.0009(17) -0.0092(18) -0.0050(18)
C19 0.081(3) 0.053(3) 0.049(2) 0.0093(19) 0.009(2) -0.003(2)
C20 0.065(3) 0.044(2) 0.046(2) 0.0031(16) 0.0044(18) 0.0017(18)
C21 0.071(3) 0.042(2) 0.051(2) -0.0022(17) -0.0026(19) -0.0043(19)
C22 0.056(2) 0.038(2) 0.054(2) 0.0018(16) 0.0024(17) -0.0023(17)
C23 0.050(2) 0.043(2) 0.057(2) 0.0069(17) -0.0056(17) 0.0036(17)
C24 0.043(2) 0.049(2) 0.061(2) 0.0023(18) 0.0009(17) 0.0054(17)
C25 0.049(2) 0.056(2) 0.046(2) 0.0003(18) -0.0027(16) -0.0040(18)
C26 0.046(2) 0.090(3) 0.056(2) -0.004(2) -0.0077(19) -0.003(2)
C27 0.049(2) 0.056(2) 0.047(2) 0.0012(18) 0.0015(16) -0.0054(18)
C28 0.063(3) 0.063(3) 0.057(2) 0.009(2) 0.000(2) -0.012(2)
C29 0.086(3) 0.051(3) 0.060(3) 0.016(2) 0.006(2) 0.003(2)
C30 0.073(3) 0.041(2) 0.055(2) -0.0007(18) 0.000(2) -0.0060(19)
C31 0.056(2) 0.045(2) 0.0437(19) -0.0001(16) 0.0004(16) 0.0011(17)
C32 0.088(3) 0.058(3) 0.049(2) -0.011(2) -0.008(2) 0.004(2)
C33 0.057(2) 0.057(2) 0.052(2) -0.0109(19) -0.0042(18) 0.012(2)
C34 0.049(2) 0.058(3) 0.057(2) -0.0095(19) -0.0001(18) 0.0055(19)
C35 0.053(2) 0.049(2) 0.072(3) -0.001(2) -0.002(2) -0.0066(19)
C36 0.066(3) 0.063(3) 0.098(4) -0.008(3) 0.017(3) -0.007(2)
C37 0.052(2) 0.042(2) 0.052(2) -0.0035(16) -0.0104(17) 0.0061(16)
C38 0.055(3) 0.068(3) 0.072(3) -0.005(2) -0.014(2) 0.018(2)

loop_
_atom_type_symbol
_atom_type_description
_atom_type_scat_dispersion_real
_atom_type_scat_dispersion_imag
_atom_type_scat_source
C C 0.0181 0.0091 'International Tables Vol C Tables 4.2.6.8 and 6.1.1.4'
H H 0.0000 0.0000 'International Tables Vol C Tables 4.2.6.8 and 6.1.1.4'
Fe Fe -1.1336 3.1974 'International Tables Vol C Tables 4.2.6.8 and 6.1.1.4'
N N 0.0311 0.0180 'International Tables Vol C Tables 4.2.6.8 and 6.1.1.4'
P P 0.2955 0.4335 'International Tables Vol C Tables 4.2.6.8 and 6.1.1.4'
Si Si 0.2541 0.3302 'International Tables Vol C Tables 4.2.6.8 and 6.1.1.4'
Tm Tm -8.0393 4.1821 'International Tables Vol C Tables 4.2.6.8 and 6.1.1.4'

loop_
_exptl_crystal_face_index_h
_exptl_crystal_face_index_k
_exptl_crystal_face_index_l
_exptl_crystal_face_perp_dist
0 0 -1 0.1182
1 -2 -1 0.1313
1 -2 -2 0.1308
1 -1 0 0.1154
2 -1 -1 0.1225
1 2 -2 0.1053
-1 1 0 0.1196
1 2 0 0.1256
2 1 1 0.1458
2 -2 1 0.1153
1 -2 1 0.1137
-1 2 -1 0.0854
-1 -1 2 0.1043
0 -2 1 0.0956
-2 -2 -1 0.1187
-2 -12 0 0.1079
-1 -1 -2 0.1179
1 1 2 0.1254
1 0 2 0.1117
0 -1 -2 0.1226
-3 -2 -16 0.1197
-5 2 15 0.1479
0 2 -1 0.0962
2 7 13 0.1108
1 -3 17 0.1121
0 3 17 0.1167
4 -1 -15 0.1137
2 3 -16 0.1078

loop_
_geom_angle_atom_site_label_1
_geom_angle_atom_site_label_2
_geom_angle_atom_site_label_3
_geom_angle
_geom_angle_site_symmetry_1
_geom_angle_site_symmetry_3
_geom_angle_publ_flag
Si2 Tm1 Si6 125.11(3) . . ?
Si3 Tm1 Si2 116.55(3) . . ?
Si3 Tm1 Si6 118.14(3) . . ?
N1 Tm1 Si2 90.93(8) . . ?
N1 Tm1 Si3 91.34(8) . . ?
N1 Tm1 Si6 83.62(8) . . ?
N3 Tm1 Si2 27.39(8) . . ?
N3 Tm1 Si3 98.12(8) . . ?
N3 Tm1 Si6 140.38(8) . . ?
N3 Tm1 N1 112.60(11) . . ?
N4 Tm1 Si2 134.36(8) . . ?
N4 Tm1 Si3 28.14(9) . . ?
N4 Tm1 Si6 98.07(8) . . ?
N4 Tm1 N1 109.63(11) . . ?
N4 Tm1 N3 108.76(11) . . ?
N4 Tm1 N5 110.14(12) . . ?
N5 Tm1 Si2 104.28(9) . . ?
N5 Tm1 Si3 136.76(9) . . ?
N5 Tm1 Si6 27.44(8) . . ?
N5 Tm1 N1 102.06(11) . . ?
N5 Tm1 N3 113.49(12) . . ?
P1 Fe1 P2 84.43(4) . . ?
P1 Fe1 P3 113.34(4) . . ?
P1 Fe1 P4 96.27(4) . . ?
P2 Fe1 P3 93.94(4) . . ?
P2 Fe1 P4 176.79(4) . . ?
P3 Fe1 P4 82.89(4) . . ?
N2 Fe1 P1 114.56(10) . . ?
N2 Fe1 P2 90.71(10) . . ?
N2 Fe1 P3 132.10(10) . . ?
N2 Fe1 P4 91.84(10) . . ?
C20 P1 Fe1 121.72(13) . . ?
C20 P1 C22 102.21(19) . . ?
C20 P1 C23 99.54(19) . . ?
C22 P1 Fe1 119.21(13) . . ?
C22 P1 C23 99.51(19) . . ?
C23 P1 Fe1 110.84(13) . . ?
C24 P2 Fe1 107.32(13) . . ?
C24 P2 C25 100.94(19) . . ?
C25 P2 Fe1 123.02(14) . . ?
C27 P2 Fe1 119.26(14) . . ?
C27 P2 C24 101.28(19) . . ?
C27 P2 C25 101.62(19) . . ?
C30 P3 Fe1 122.46(15) . . ?
C30 P3 C31 102.33(19) . . ?
C30 P3 C33 99.1(2) . . ?
C31 P3 Fe1 118.85(13) . . ?
C31 P3 C33 98.28(19) . . ?
C33 P3 Fe1 111.58(14) . . ?
C34 P4 Fe1 111.60(14) . . ?
C34 P4 C35 101.5(2) . . ?
C34 P4 C37 100.86(19) . . ?
C35 P4 Fe1 126.93(15) . . ?
C37 P4 Fe1 110.17(14) . . ?
C37 P4 C35 102.4(2) . . ?
N3 Si1 C1 112.22(18) . . ?
N3 Si1 C2 114.30(19) . . ?
N3 Si1 C3 112.63(19) . . ?
C1 Si1 C2 104.3(2) . . ?
C1 Si1 C3 108.5(2) . . ?
C2 Si1 C3 104.2(2) . . ?
N3 Si2 Tm1 36.99(10) . . ?
N3 Si2 C4 115.75(19) . . ?
N3 Si2 C5 113.44(19) . . ?
N3 Si2 C6 109.92(18) . . ?
C4 Si2 Tm1 125.61(17) . . ?
C4 Si2 C5 106.5(2) . . ?
C4 Si2 C6 104.3(2) . . ?
C5 Si2 Tm1 126.84(15) . . ?
C5 Si2 C6 106.1(2) . . ?
C6 Si2 Tm1 72.95(15) . . ?
N4 Si3 Tm1 37.44(11) . . ?
N4 Si3 C7 115.34(17) . . ?
N4 Si3 C8 109.81(17) . . ?
N4 Si3 C9 112.6(2) . . ?
C7 Si3 Tm1 124.80(14) . . ?
C7 Si3 C9 106.6(2) . . ?
C8 Si3 Tm1 72.45(13) . . ?
C8 Si3 C7 105.3(2) . . ?
C8 Si3 C9 106.6(2) . . ?
C9 Si3 Tm1 127.34(16) . . ?
N4 Si4 C10 113.46(19) . . ?
N4 Si4 C11 112.6(2) . . ?
N4 Si4 C12 112.9(2) . . ?
C11 Si4 C10 105.1(2) . . ?
C12 Si4 C10 104.5(2) . . ?
C12 Si4 C11 107.6(2) . . ?
N5 Si5 C13 112.8(2) . . ?
N5 Si5 C14 111.74(19) . . ?
N5 Si5 C15 114.3(2) . . ?
C13 Si5 C14 107.9(2) . . ?
C13 Si5 C15 105.3(3) . . ?
C14 Si5 C15 104.2(2) . . ?
N5 Si6 Tm1 36.30(10) . . ?
N5 Si6 C16 115.42(18) . . ?
N5 Si6 C17 112.7(2) . . ?
N5 Si6 C18 111.11(17) . . ?
C16 Si6 Tm1 126.48(16) . . ?
C17 Si6 Tm1 125.77(17) . . ?
C17 Si6 C16 106.2(2) . . ?
C17 Si6 C18 105.6(2) . . ?
C18 Si6 Tm1 74.83(13) . . ?
C18 Si6 C16 105.1(2) . . ?
N2 N1 Tm1 175.2(3) . . ?
N1 N2 Fe1 175.5(3) . . ?
Si1 N3 Tm1 126.65(17) . . ?
Si2 N3 Tm1 115.62(16) . . ?
Si2 N3 Si1 117.57(18) . . ?
Si3 N4 Tm1 114.42(16) . . ?
Si3 N4 Si4 118.96(18) . . ?
Si4 N4 Tm1 126.61(18) . . ?
Si5 N5 Tm1 125.22(17) . . ?
Si5 N5 Si6 118.40(18) . . ?
Si6 N5 Tm1 116.27(15) . . ?
Si1 C1 H1A 109.5 . . ?
Si1 C1 H1B 109.5 . . ?
Si1 C1 H1C 109.5 . . ?
H1A C1 H1B 109.5 . . ?
H1A C1 H1C 109.5 . . ?
H1B C1 H1C 109.5 . . ?
Si1 C2 H2A 109.5 . . ?
Si1 C2 H2B 109.5 . . ?
Si1 C2 H2C 109.5 . . ?
H2A C2 H2B 109.5 . . ?
H2A C2 H2C 109.5 . . ?
H2B C2 H2C 109.5 . . ?
Si1 C3 H3A 109.5 . . ?
Si1 C3 H3B 109.5 . . ?
Si1 C3 H3C 109.5 . . ?
H3A C3 H3B 109.5 . . ?
H3A C3 H3C 109.5 . . ?
H3B C3 H3C 109.5 . . ?
Si2 C4 H4A 109.5 . . ?
Si2 C4 H4B 109.5 . . ?
Si2 C4 H4C 109.5 . . ?
H4A C4 H4B 109.5 . . ?
H4A C4 H4C 109.5 . . ?
H4B C4 H4C 109.5 . . ?
Si2 C5 H5A 109.5 . . ?
Si2 C5 H5B 109.5 . . ?
Si2 C5 H5C 109.5 . . ?
H5A C5 H5B 109.5 . . ?
H5A C5 H5C 109.5 . . ?
H5B C5 H5C 109.5 . . ?
Si2 C6 H6A 109.5 . . ?
Si2 C6 H6B 109.5 . . ?
Si2 C6 H6C 109.5 . . ?
H6A C6 H6B 109.5 . . ?
H6A C6 H6C 109.5 . . ?
H6B C6 H6C 109.5 . . ?
Si3 C7 H7A 109.5 . . ?
Si3 C7 H7B 109.5 . . ?
Si3 C7 H7C 109.5 . . ?
H7A C7 H7B 109.5 . . ?
H7A C7 H7C 109.5 . . ?
H7B C7 H7C 109.5 . . ?
Si3 C8 H8A 109.5 . . ?
Si3 C8 H8B 109.5 . . ?
Si3 C8 H8C 109.5 . . ?
H8A C8 H8B 109.5 . . ?
H8A C8 H8C 109.5 . . ?
H8B C8 H8C 109.5 . . ?
Si3 C9 H9A 109.5 . . ?
Si3 C9 H9B 109.5 . . ?
Si3 C9 H9C 109.5 . . ?
H9A C9 H9B 109.5 . . ?
H9A C9 H9C 109.5 . . ?
H9B C9 H9C 109.5 . . ?
Si4 C10 H10A 109.5 . . ?
Si4 C10 H10B 109.5 . . ?
Si4 C10 H10C 109.5 . . ?
H10A C10 H10B 109.5 . . ?
H10A C10 H10C 109.5 . . ?
H10B C10 H10C 109.5 . . ?
Si4 C11 H11A 109.5 . . ?
Si4 C11 H11B 109.5 . . ?
Si4 C11 H11C 109.5 . . ?
H11A C11 H11B 109.5 . . ?
H11A C11 H11C 109.5 . . ?
H11B C11 H11C 109.5 . . ?
Si4 C12 H12A 109.5 . . ?
Si4 C12 H12B 109.5 . . ?
Si4 C12 H12C 109.5 . . ?
H12A C12 H12B 109.5 . . ?
H12A C12 H12C 109.5 . . ?
H12B C12 H12C 109.5 . . ?
Si5 C13 H13A 109.5 . . ?
Si5 C13 H13B 109.5 . . ?
Si5 C13 H13C 109.5 . . ?
H13A C13 H13B 109.5 . . ?
H13A C13 H13C 109.5 . . ?
H13B C13 H13C 109.5 . . ?
Si5 C14 H14A 109.5 . . ?
Si5 C14 H14B 109.5 . . ?
Si5 C14 H14C 109.5 . . ?
H14A C14 H14B 109.5 . . ?
H14A C14 H14C 109.5 . . ?
H14B C14 H14C 109.5 . . ?
Si5 C15 H15A 109.5 . . ?
Si5 C15 H15B 109.5 . . ?
Si5 C15 H15C 109.5 . . ?
H15A C15 H15B 109.5 . . ?
H15A C15 H15C 109.5 . . ?
H15B C15 H15C 109.5 . . ?
Si6 C16 H16A 109.5 . . ?
Si6 C16 H16B 109.5 . . ?
Si6 C16 H16C 109.5 . . ?
H16A C16 H16B 109.5 . . ?
H16A C16 H16C 109.5 . . ?
H16B C16 H16C 109.5 . . ?
Si6 C17 H17A 109.5 . . ?
Si6 C17 H17B 109.5 . . ?
Si6 C17 H17C 109.5 . . ?
H17A C17 H17B 109.5 . . ?
H17A C17 H17C 109.5 . . ?
H17B C17 H17C 109.5 . . ?
Si6 C18 H18A 109.5 . . ?
Si6 C18 H18B 109.5 . . ?
Si6 C18 H18C 109.5 . . ?
H18A C18 H18B 109.5 . . ?
H18A C18 H18C 109.5 . . ?
H18B C18 H18C 109.5 . . ?
H19A C19 H19B 109.5 . . ?
H19A C19 H19C 109.5 . . ?
H19B C19 H19C 109.5 . . ?
C20 C19 H19A 109.5 . . ?
C20 C19 H19B 109.5 . . ?
C20 C19 H19C 109.5 . . ?
P1 C20 H20A 107.7 . . ?
P1 C20 H20B 107.7 . . ?
C19 C20 P1 118.6(3) . . ?
C19 C20 H20A 107.7 . . ?
C19 C20 H20B 107.7 . . ?
H20A C20 H20B 107.1 . . ?
H21A C21 H21B 109.5 . . ?
H21A C21 H21C 109.5 . . ?
H21B C21 H21C 109.5 . . ?
C22 C21 H21A 109.5 . . ?
C22 C21 H21B 109.5 . . ?
C22 C21 H21C 109.5 . . ?
P1 C22 H22A 108.9 . . ?
P1 C22 H22B 108.9 . . ?
C21 C22 P1 113.4(3) . . ?
C21 C22 H22A 108.9 . . ?
C21 C22 H22B 108.9 . . ?
H22A C22 H22B 107.7 . . ?
P1 C23 H23A 109.9 . . ?
P1 C23 H23B 109.9 . . ?
H23A C23 H23B 108.3 . . ?
C24 C23 P1 109.0(3) . . ?
C24 C23 H23A 109.9 . . ?
C24 C23 H23B 109.9 . . ?
P2 C24 H24A 110.4 . . ?
P2 C24 H24B 110.4 . . ?
C23 C24 P2 106.5(3) . . ?
C23 C24 H24A 110.4 . . ?
C23 C24 H24B 110.4 . . ?
H24A C24 H24B 108.6 . . ?
P2 C25 H25A 108.1 . . ?
P2 C25 H25B 108.1 . . ?
H25A C25 H25B 107.3 . . ?
C26 C25 P2 116.7(3) . . ?
C26 C25 H25A 108.1 . . ?
C26 C25 H25B 108.1 . . ?
C25 C26 H26A 109.5 . . ?
C25 C26 H26B 109.5 . . ?
C25 C26 H26C 109.5 . . ?
H26A C26 H26B 109.5 . . ?
H26A C26 H26C 109.5 . . ?
H26B C26 H26C 109.5 . . ?
P2 C27 H27A 108.5 . . ?
P2 C27 H27B 108.5 . . ?
H27A C27 H27B 107.5 . . ?
C28 C27 P2 115.0(3) . . ?
C28 C27 H27A 108.5 . . ?
C28 C27 H27B 108.5 . . ?
C27 C28 H28A 109.5 . . ?
C27 C28 H28B 109.5 . . ?
C27 C28 H28C 109.5 . . ?
H28A C28 H28B 109.5 . . ?
H28A C28 H28C 109.5 . . ?
H28B C28 H28C 109.5 . . ?
H29A C29 H29B 109.5 . . ?
H29A C29 H29C 109.5 . . ?
H29B C29 H29C 109.5 . . ?
C30 C29 H29A 109.5 . . ?
C30 C29 H29B 109.5 . . ?
C30 C29 H29C 109.5 . . ?
P3 C30 H30A 108.9 . . ?
P3 C30 H30B 108.9 . . ?
C29 C30 P3 113.5(3) . . ?
C29 C30 H30A 108.9 . . ?
C29 C30 H30B 108.9 . . ?
H30A C30 H30B 107.7 . . ?
P3 C31 H31A 107.7 . . ?
P3 C31 H31B 107.7 . . ?
H31A C31 H31B 107.1 . . ?
C32 C31 P3 118.4(3) . . ?
C32 C31 H31A 107.7 . . ?
C32 C31 H31B 107.7 . . ?
C31 C32 H32A 109.5 . . ?
C31 C32 H32B 109.5 . . ?
C31 C32 H32C 109.5 . . ?
H32A C32 H32B 109.5 . . ?
H32A C32 H32C 109.5 . . ?
H32B C32 H32C 109.5 . . ?
P3 C33 H33A 110.0 . . ?
P3 C33 H33B 110.0 . . ?
H33A C33 H33B 108.3 . . ?
C34 C33 P3 108.7(3) . . ?
C34 C33 H33A 110.0 . . ?
C34 C33 H33B 110.0 . . ?
P4 C34 H34A 110.6 . . ?
P4 C34 H34B 110.6 . . ?
C33 C34 P4 105.8(3) . . ?
C33 C34 H34A 110.6 . . ?
C33 C34 H34B 110.6 . . ?
H34A C34 H34B 108.7 . . ?
P4 C35 H35A 108.2 . . ?
P4 C35 H35B 108.2 . . ?
H35A C35 H35B 107.3 . . ?
C36 C35 P4 116.4(3) . . ?
C36 C35 H35A 108.2 . . ?
C36 C35 H35B 108.2 . . ?
C35 C36 H36A 109.5 . . ?
C35 C36 H36B 109.5 . . ?
C35 C36 H36C 109.5 . . ?
H36A C36 H36B 109.5 . . ?
H36A C36 H36C 109.5 . . ?
H36B C36 H36C 109.5 . . ?
P4 C37 H37A 107.4 . . ?
P4 C37 H37B 107.4 . . ?
H37A C37 H37B 106.9 . . ?
C38 C37 P4 119.7(3) . . ?
C38 C37 H37A 107.4 . . ?
C38 C37 H37B 107.4 . . ?
C37 C38 H38A 109.5 . . ?
C37 C38 H38B 109.5 . . ?
C37 C38 H38C 109.5 . . ?
H38A C38 H38B 109.5 . . ?
H38A C38 H38C 109.5 . . ?
H38B C38 H38C 109.5 . . ?

loop_
_geom_bond_atom_site_label_1
_geom_bond_atom_site_label_2
_geom_bond_distance
_geom_bond_site_symmetry_2
_geom_bond_publ_flag
Tm1 Si2 3.3524(11) . ?
Tm1 Si3 3.3210(11) . ?
Tm1 Si6 3.3650(10) . ?
Tm1 N1 2.345(3) . ?
Tm1 N3 2.237(3) . ?
Tm1 N4 2.217(3) . ?
Tm1 N5 2.221(3) . ?
Fe1 P1 2.2097(10) . ?
Fe1 P2 2.2321(10) . ?
Fe1 P3 2.2336(11) . ?
Fe1 P4 2.2371(11) . ?
Fe1 N2 1.747(3) . ?
P1 C20 1.841(4) . ?
P1 C22 1.842(4) . ?
P1 C23 1.870(4) . ?
P2 C24 1.836(4) . ?
P2 C25 1.850(4) . ?
P2 C27 1.836(4) . ?
P3 C30 1.838(4) . ?
P3 C31 1.851(4) . ?
P3 C33 1.866(4) . ?
P4 C34 1.843(4) . ?
P4 C35 1.852(4) . ?
P4 C37 1.847(4) . ?
Si1 N3 1.729(3) . ?
Si1 C1 1.874(5) . ?
Si1 C2 1.877(4) . ?
Si1 C3 1.884(5) . ?
Si2 N3 1.710(3) . ?
Si2 C4 1.873(4) . ?
Si2 C5 1.874(5) . ?
Si2 C6 1.875(4) . ?
Si3 N4 1.720(3) . ?
Si3 C7 1.879(4) . ?
Si3 C8 1.878(4) . ?
Si3 C9 1.882(4) . ?
Si4 N4 1.722(3) . ?
Si4 C10 1.877(5) . ?
Si4 C11 1.874(5) . ?
Si4 C12 1.870(5) . ?
Si5 N5 1.726(3) . ?
Si5 C13 1.871(5) . ?
Si5 C14 1.874(5) . ?
Si5 C15 1.888(5) . ?
Si6 N5 1.729(3) . ?
Si6 C16 1.884(5) . ?
Si6 C17 1.869(5) . ?
Si6 C18 1.876(4) . ?
N1 N2 1.170(4) . ?
C1 H1A 0.9800 . ?
C1 H1B 0.9800 . ?
C1 H1C 0.9800 . ?
C2 H2A 0.9800 . ?
C2 H2B 0.9800 . ?
C2 H2C 0.9800 . ?
C3 H3A 0.9800 . ?
C3 H3B 0.9800 . ?
C3 H3C 0.9800 . ?
C4 H4A 0.9800 . ?
C4 H4B 0.9800 . ?
C4 H4C 0.9800 . ?
C5 H5A 0.9800 . ?
C5 H5B 0.9800 . ?
C5 H5C 0.9800 . ?
C6 H6A 0.9800 . ?
C6 H6B 0.9800 . ?
C6 H6C 0.9800 . ?
C7 H7A 0.9800 . ?
C7 H7B 0.9800 . ?
C7 H7C 0.9800 . ?
C8 H8A 0.9800 . ?
C8 H8B 0.9800 . ?
C8 H8C 0.9800 . ?
C9 H9A 0.9800 . ?
C9 H9B 0.9800 . ?
C9 H9C 0.9800 . ?
C10 H10A 0.9800 . ?
C10 H10B 0.9800 . ?
C10 H10C 0.9800 . ?
C11 H11A 0.9800 . ?
C11 H11B 0.9800 . ?
C11 H11C 0.9800 . ?
C12 H12A 0.9800 . ?
C12 H12B 0.9800 . ?
C12 H12C 0.9800 . ?
C13 H13A 0.9800 . ?
C13 H13B 0.9800 . ?
C13 H13C 0.9800 . ?
C14 H14A 0.9800 . ?
C14 H14B 0.9800 . ?
C14 H14C 0.9800 . ?
C15 H15A 0.9800 . ?
C15 H15B 0.9800 . ?
C15 H15C 0.9800 . ?
C16 H16A 0.9800 . ?
C16 H16B 0.9800 . ?
C16 H16C 0.9800 . ?
C17 H17A 0.9800 . ?
C17 H17B 0.9800 . ?
C17 H17C 0.9800 . ?
C18 H18A 0.9800 . ?
C18 H18B 0.9800 . ?
C18 H18C 0.9800 . ?
C19 H19A 0.9800 . ?
C19 H19B 0.9800 . ?
C19 H19C 0.9800 . ?
C19 C20 1.517(6) . ?
C20 H20A 0.9900 . ?
C20 H20B 0.9900 . ?
C21 H21A 0.9800 . ?
C21 H21B 0.9800 . ?
C21 H21C 0.9800 . ?
C21 C22 1.517(5) . ?
C22 H22A 0.9900 . ?
C22 H22B 0.9900 . ?
C23 H23A 0.9900 . ?
C23 H23B 0.9900 . ?
C23 C24 1.537(6) . ?
C24 H24A 0.9900 . ?
C24 H24B 0.9900 . ?
C25 H25A 0.9900 . ?
C25 H25B 0.9900 . ?
C25 C26 1.529(6) . ?
C26 H26A 0.9800 . ?
C26 H26B 0.9800 . ?
C26 H26C 0.9800 . ?
C27 H27A 0.9900 . ?
C27 H27B 0.9900 . ?
C27 C28 1.519(6) . ?
C28 H28A 0.9800 . ?
C28 H28B 0.9800 . ?
C28 H28C 0.9800 . ?
C29 H29A 0.9800 . ?
C29 H29B 0.9800 . ?
C29 H29C 0.9800 . ?
C29 C30 1.526(6) . ?
C30 H30A 0.9900 . ?
C30 H30B 0.9900 . ?
C31 H31A 0.9900 . ?
C31 H31B 0.9900 . ?
C31 C32 1.520(6) . ?
C32 H32A 0.9800 . ?
C32 H32B 0.9800 . ?
C32 H32C 0.9800 . ?
C33 H33A 0.9900 . ?
C33 H33B 0.9900 . ?
C33 C34 1.525(6) . ?
C34 H34A 0.9900 . ?
C34 H34B 0.9900 . ?
C35 H35A 0.9900 . ?
C35 H35B 0.9900 . ?
C35 C36 1.504(7) . ?
C36 H36A 0.9800 . ?
C36 H36B 0.9800 . ?
C36 H36C 0.9800 . ?
C37 H37A 0.9900 . ?
C37 H37B 0.9900 . ?
C37 C38 1.519(5) . ?
C38 H38A 0.9800 . ?
C38 H38B 0.9800 . ?
C38 H38C 0.9800 . ?

loop_
_geom_torsion_atom_site_label_1
_geom_torsion_atom_site_label_2
_geom_torsion_atom_site_label_3
_geom_torsion_atom_site_label_4
_geom_torsion
_geom_torsion_site_symmetry_1
_geom_torsion_site_symmetry_2
_geom_torsion_site_symmetry_3
_geom_torsion_site_symmetry_4
_geom_torsion_publ_flag
Tm1 Si2 N3 Si1 175.8(3) . . . . ?
Tm1 Si3 N4 Si4 179.0(3) . . . . ?
Tm1 Si6 N5 Si5 176.3(3) . . . . ?
Fe1 P1 C20 C19 172.4(3) . . . . ?
Fe1 P1 C22 C21 53.2(3) . . . . ?
Fe1 P1 C23 C24 -22.4(3) . . . . ?
Fe1 P2 C24 C23 -50.2(3) . . . . ?
Fe1 P2 C25 C26 173.0(3) . . . . ?
Fe1 P2 C27 C28 84.0(3) . . . . ?
Fe1 P3 C30 C29 56.3(4) . . . . ?
Fe1 P3 C31 C32 177.4(3) . . . . ?
Fe1 P3 C33 C34 32.6(3) . . . . ?
Fe1 P4 C34 C33 43.5(3) . . . . ?
Fe1 P4 C35 C36 86.8(4) . . . . ?
Fe1 P4 C37 C38 178.9(3) . . . . ?
P1 C23 C24 P2 44.5(3) . . . . ?
P3 C33 C34 P4 -45.5(3) . . . . ?
C1 Si1 N3 Tm1 -29.0(3) . . . . ?
C1 Si1 N3 Si2 155.8(2) . . . . ?
C2 Si1 N3 Tm1 -147.4(2) . . . . ?
C2 Si1 N3 Si2 37.3(3) . . . . ?
C3 Si1 N3 Tm1 93.9(2) . . . . ?
C3 Si1 N3 Si2 -81.4(2) . . . . ?
C4 Si2 N3 Tm1 115.7(2) . . . . ?
C4 Si2 N3 Si1 -68.5(3) . . . . ?
C5 Si2 N3 Tm1 -120.7(2) . . . . ?
C5 Si2 N3 Si1 55.1(3) . . . . ?
C6 Si2 N3 Tm1 -2.1(2) . . . . ?
C6 Si2 N3 Si1 173.7(2) . . . . ?
C7 Si3 N4 Tm1 114.8(2) . . . . ?
C7 Si3 N4 Si4 -66.1(3) . . . . ?
C8 Si3 N4 Tm1 -3.8(2) . . . . ?
C8 Si3 N4 Si4 175.2(2) . . . . ?
C9 Si3 N4 Tm1 -122.5(2) . . . . ?
C9 Si3 N4 Si4 56.5(3) . . . . ?
C10 Si4 N4 Tm1 -147.3(2) . . . . ?
C10 Si4 N4 Si3 33.8(3) . . . . ?
C11 Si4 N4 Tm1 -28.1(3) . . . . ?
C11 Si4 N4 Si3 153.0(2) . . . . ?
C12 Si4 N4 Tm1 94.0(3) . . . . ?
C12 Si4 N4 Si3 -84.9(3) . . . . ?
C13 Si5 N5 Tm1 89.9(3) . . . . ?
C13 Si5 N5 Si6 -86.0(3) . . . . ?
C14 Si5 N5 Tm1 -31.8(3) . . . . ?
C14 Si5 N5 Si6 152.2(2) . . . . ?
C15 Si5 N5 Tm1 -149.8(2) . . . . ?
C15 Si5 N5 Si6 34.2(3) . . . . ?
C16 Si6 N5 Tm1 117.7(2) . . . . ?
C16 Si6 N5 Si5 -66.0(3) . . . . ?
C17 Si6 N5 Tm1 -120.1(2) . . . . ?
C17 Si6 N5 Si5 56.2(3) . . . . ?
C18 Si6 N5 Tm1 -1.8(2) . . . . ?
C18 Si6 N5 Si5 174.6(2) . . . . ?
C20 P1 C22 C21 -169.3(3) . . . . ?
C20 P1 C23 C24 -151.8(3) . . . . ?
C22 P1 C20 C19 36.3(4) . . . . ?
C22 P1 C23 C24 104.0(3) . . . . ?
C23 P1 C20 C19 -65.7(4) . . . . ?
C23 P1 C22 C21 -67.3(3) . . . . ?
C24 P2 C25 C26 53.9(4) . . . . ?
C24 P2 C27 C28 -158.7(3) . . . . ?
C25 P2 C24 C23 79.7(3) . . . . ?
C25 P2 C27 C28 -54.9(3) . . . . ?
C27 P2 C24 C23 -175.9(3) . . . . ?
C27 P2 C25 C26 -50.2(4) . . . . ?
C30 P3 C31 C32 39.0(4) . . . . ?
C30 P3 C33 C34 163.0(3) . . . . ?
C31 P3 C30 C29 -167.3(3) . . . . ?
C31 P3 C33 C34 -93.0(3) . . . . ?
C33 P3 C30 C29 -66.7(4) . . . . ?
C33 P3 C31 C32 -62.3(4) . . . . ?
C34 P4 C35 C36 -41.8(4) . . . . ?
C34 P4 C37 C38 -63.1(4) . . . . ?
C35 P4 C34 C33 -178.8(3) . . . . ?
C35 P4 C37 C38 41.4(4) . . . . ?
C37 P4 C34 C33 -73.5(3) . . . . ?
C37 P4 C35 C36 -145.8(4) . . . . ?

loop_
_exptl_oxdiff_crystal_face_indexfrac_h
_exptl_oxdiff_crystal_face_indexfrac_k
_exptl_oxdiff_crystal_face_indexfrac_l
_exptl_oxdiff_crystal_face_x
_exptl_oxdiff_crystal_face_y
_exptl_oxdiff_crystal_face_z
-0.0000 0.0007 -1.0000 0.0545 0.0020 -0.0128
0.9979 -1.9992 -0.9998 0.0924 0.0275 0.1961
0.9979 -1.9985 -1.9998 0.1470 0.0295 0.1833
0.9988 -1.0001 -0.0000 0.0202 0.0692 0.1397
1.9987 -0.9997 -1.0004 0.0773 0.1841 0.1975
1.0018 2.0008 -2.0010 0.0762 0.2044 -0.0934
-0.9988 1.0001 0.0000 -0.0202 -0.0692 -0.1397
1.0018 1.9994 -0.0009 -0.0328 0.2003 -0.0677
2.0007 0.9985 0.9991 -0.0671 0.2675 0.0848
1.9977 -2.0010 0.9999 -0.0141 0.1364 0.2923
0.9979 -2.0007 1.0003 -0.0166 0.0235 0.2217
-0.9979 2.0007 -1.0003 0.0166 -0.0235 -0.2217
-1.0008 -1.0010 2.0007 -0.0939 -0.1607 0.0242
-0.0020 -2.0004 1.0006 -0.0192 -0.0894 0.1511
-2.0016 -1.9983 -0.9988 0.0848 -0.3112 -0.0157
-1.6773 -11.6441 -0.0552 0.2050 -0.6971 0.6871
-1.0008 -0.9981 -1.9994 0.1242 -0.1526 -0.0270
1.0008 0.9981 1.9994 -0.1242 0.1526 0.0270
0.9998 -0.0018 1.9997 -0.1065 0.1089 0.0962
-0.0010 -0.9984 -1.9997 0.1267 -0.0397 0.0435
-2.5004 -1.5815 -16.2369 0.9072 -0.3191 -0.2742
-4.5463 1.8835 14.7215 -0.8476 -0.4606 -0.2634
0.0020 2.0004 -1.0006 0.0192 0.0894 -0.1511
2.1118 6.9294 13.2943 -0.8424 0.5142 -0.1611
1.4819 -2.5366 16.8201 -0.8687 0.0233 0.4948
-0.4765 2.6039 17.4627 -0.9996 0.0250 0.0089
4.4312 -1.4880 -15.0129 0.8562 0.4654 0.2242
2.4812 3.3975 -16.4846 0.8451 0.4612 -0.2705
